data_7009582
loop_
_publ_author_name
'Ang, How Ghee'
'Ang, Siau Gek'
'Wang, Xiao'

_publ_section_title
;
 Formation of new cluster derivatives of triphospholene via ligand
 substitution and cleavage of P--P bond(s)
;
_journal_issue 19
_journal_name_full 'Journal of the Chemical Society, Dalton Transactions'
_journal_page_first 3429
_journal_paper_doi 10.1039/b002140g
_journal_year 2000
_chemical_formula_sum 'C43 H25 O11 Os3 P3'
_chemical_formula_weight 1381.14
_chemical_name_systematic
; 
 ? 
;
_space_group_IT_number 2
_symmetry_cell_setting triclinic
_symmetry_space_group_name_Hall '-P 1'
_symmetry_space_group_name_H-M 'P -1'
_atom_sites_solution_hydrogens geom
_atom_sites_solution_primary direct
_atom_sites_solution_secondary difmap
_audit_creation_method SHELXL
_cell_angle_alpha 111.977(14)
_cell_angle_beta 104.098(11)
_cell_angle_gamma 90.74(2)
_cell_formula_units_Z 2
_cell_length_a 11.309(2)
_cell_length_b 13.627(3)
_cell_length_c 15.910(2)
_cell_measurement_temperature 293(2)
_cell_volume 2190.4(7)
_computing_cell_refinement 'Siemens XSCANS'
_computing_data_collection 'Siemens XSCANS'
_computing_data_reduction 'Siemens SHELXTL'
_computing_molecular_graphics 'Siemens SHELXTL'
_computing_publication_material 'Siemens SHELXTL'
_computing_structure_refinement 'SHELXL-93 (Sheldrick, 1993)'
_computing_structure_solution 'SHELXS-86 (Sheldrick, 1990)'
_diffrn_ambient_temperature 293(2)
_diffrn_measurement_device 'Siemens P4'
_diffrn_measurement_method '\w scans'
_diffrn_radiation_monochromator graphite
_diffrn_radiation_source 'fine-focus sealed tube'
_diffrn_radiation_type MoK\a
_diffrn_radiation_wavelength 0.71073
_diffrn_reflns_av_R_equivalents 0.0255
_diffrn_reflns_av_sigmaI/netI 0.0580
_diffrn_reflns_limit_h_max 15
_diffrn_reflns_limit_h_min -11
_diffrn_reflns_limit_k_max 16
_diffrn_reflns_limit_k_min -17
_diffrn_reflns_limit_l_max 21
_diffrn_reflns_limit_l_min -20
_diffrn_reflns_number 14342
_diffrn_reflns_theta_max 29.30
_diffrn_reflns_theta_min 1.62
_exptl_absorpt_coefficient_mu 8.847
_exptl_absorpt_correction_type Semiempirical
_exptl_crystal_colour Yellow
_exptl_crystal_density_diffrn 2.094
_exptl_crystal_description Diamond-shaped
_exptl_crystal_F_000 1288
_exptl_crystal_size_max 0.23
_exptl_crystal_size_mid 0.20
_exptl_crystal_size_min 0.14
_refine_diff_density_max 1.423
_refine_diff_density_min -1.339
_refine_diff_density_rms 0.165
_refine_ls_extinction_coef 0.00070(8)
_refine_ls_extinction_expression Fc^*^=kFc[1+0.001xFc^2^\l^3^/sin(2\q)]^-1/4^
_refine_ls_extinction_method SHELXL
_refine_ls_goodness_of_fit_all 0.991
_refine_ls_goodness_of_fit_obs 1.019
_refine_ls_matrix_type full
_refine_ls_number_parameters 542
_refine_ls_number_reflns 10218
_refine_ls_number_restraints 0
_refine_ls_restrained_S_all 0.991
_refine_ls_restrained_S_obs 1.019
_refine_ls_R_factor_all 0.0586
_refine_ls_R_factor_obs 0.0359
_refine_ls_shift/esd_max -0.002
_refine_ls_shift/esd_mean 0.000
_refine_ls_structure_factor_coef Fsqd
_refine_ls_weighting_details 'w=1/[\s^2^(Fo^2^)+(0.0379P)^2^+0.0000P] where P=(Fo^2^+2Fc^2^)/3'
_refine_ls_weighting_scheme calc
_refine_ls_wR_factor_all 0.0879
_refine_ls_wR_factor_obs 0.0775
_reflns_number_observed 7633
_reflns_number_total 10218
_reflns_observed_criterion >2sigma(I)
_cod_data_source_file b002140g.txt
_cod_data_source_block cluster1
_cod_depositor_comments
;
The following automatic conversions were performed:
'_symmetry_cell_setting' value 'Triclinic' changed to 'triclinic'
according to '/home/saulius/struct/CIF-dictionaries/cif_core.dic'
dictionary named 'cif_core.dic' version 2.4.1 from 2010-06-29.

Automatic conversion script
Id: cif_fix_enum 1527 2010-12-29 10:47:43Z saulius 

The following automatic conversions were performed:

'_refine_ls_weighting_scheme' value 'calc
w=1/[\s^2^(Fo^2^)+(0.0379P)^2^+0.0000P] where P=(Fo^2^+2Fc^2^)/3' was
changed to 'calc'. New tag '_refine_ls_weighting_details' was
created. The value of the new tag was set to
'w=1/[\s^2^(Fo^2^)+(0.0379P)^2^+0.0000P] where P=(Fo^2^+2Fc^2^)/3'.

Automatic conversion script
Id: cif_fix_values 3143 2015-03-26 13:38:13Z robertas 
;
_cod_original_sg_symbol_H-M P-1
_cod_database_code 7009582

loop_
_symmetry_equiv_pos_as_xyz
'x, y, z'
'-x, -y, -z'

loop_
_atom_site_aniso_label
_atom_site_aniso_U_11
_atom_site_aniso_U_22
_atom_site_aniso_U_33
_atom_site_aniso_U_23
_atom_site_aniso_U_13
_atom_site_aniso_U_12
Os1 0.03628(14) 0.03718(14) 0.03504(12) 0.01667(10) 0.01204(10) 0.00795(10)
C11 0.056(4) 0.049(4) 0.063(4) 0.027(4) 0.026(4) 0.016(3)
O11 0.103(5) 0.077(4) 0.099(4) 0.041(3) 0.078(4) 0.030(3)
C12 0.043(4) 0.048(4) 0.053(4) 0.022(3) 0.010(3) 0.006(3)
O12 0.069(4) 0.071(4) 0.081(4) 0.036(3) -0.004(3) 0.026(3)
C13 0.054(4) 0.043(4) 0.046(3) 0.020(3) 0.017(3) 0.007(3)
O13 0.069(4) 0.064(4) 0.064(3) 0.037(3) 0.002(3) 0.012(3)
Os2 0.0509(2) 0.0416(2) 0.03792(13) 0.01834(11) 0.01836(11) 0.01212(11)
C21 0.069(5) 0.066(6) 0.059(4) 0.032(4) 0.018(4) 0.018(4)
O21 0.131(6) 0.051(4) 0.066(3) 0.005(3) 0.032(4) 0.014(4)
C22 0.067(5) 0.074(5) 0.043(4) 0.031(4) 0.027(4) 0.023(4)
O22 0.091(5) 0.111(5) 0.079(4) 0.067(4) 0.039(3) 0.047(4)
C23 0.065(5) 0.056(5) 0.046(4) 0.024(3) 0.023(4) 0.020(4)
O23 0.077(4) 0.114(5) 0.078(4) 0.058(4) 0.026(3) 0.046(4)
C24 0.062(5) 0.044(4) 0.048(4) 0.017(3) 0.025(3) 0.018(3)
O24 0.075(4) 0.060(4) 0.066(3) 0.018(3) 0.040(3) 0.003(3)
Os3 0.0462(2) 0.0450(2) 0.04477(14) 0.02127(12) 0.00869(12) -0.00120(12)
C31 0.050(5) 0.068(5) 0.071(5) 0.041(4) -0.002(4) -0.007(4)
O31 0.064(4) 0.122(6) 0.135(6) 0.088(5) -0.020(4) -0.008(4)
C32 0.062(5) 0.044(4) 0.057(4) 0.021(4) 0.019(4) 0.004(3)
O32 0.079(4) 0.065(4) 0.078(4) 0.041(3) 0.014(3) 0.017(3)
C33 0.084(6) 0.070(6) 0.069(5) 0.025(5) 0.020(5) -0.014(5)
O33 0.134(7) 0.072(5) 0.086(4) -0.005(4) 0.019(4) -0.034(4)
C34 0.056(5) 0.070(6) 0.071(5) 0.038(4) 0.016(4) 0.007(4)
O34 0.075(4) 0.134(6) 0.098(4) 0.064(4) 0.044(4) 0.017(4)
P1 0.0413(9) 0.0372(9) 0.0351(7) 0.0143(7) 0.0155(7) 0.0117(7)
C101 0.046(4) 0.048(4) 0.045(3) 0.021(3) 0.018(3) 0.008(3)
C102 0.052(4) 0.061(5) 0.052(4) 0.018(4) 0.017(3) -0.004(4)
C103 0.067(6) 0.074(6) 0.070(5) 0.025(5) 0.014(4) -0.014(5)
C104 0.045(5) 0.111(9) 0.105(7) 0.058(7) 0.012(5) -0.010(5)
C105 0.048(5) 0.116(9) 0.100(7) 0.052(7) 0.034(5) 0.018(5)
C106 0.049(5) 0.082(6) 0.072(5) 0.039(5) 0.023(4) 0.016(4)
P2 0.0340(8) 0.0368(9) 0.0330(7) 0.0153(7) 0.0097(6) 0.0096(6)
C201 0.037(3) 0.038(4) 0.050(3) 0.024(3) 0.011(3) 0.008(3)
C202 0.048(4) 0.063(5) 0.044(4) 0.022(3) 0.005(3) 0.018(3)
C203 0.076(6) 0.069(6) 0.058(5) 0.020(4) -0.002(4) 0.027(5)
C204 0.046(4) 0.080(6) 0.075(5) 0.044(5) 0.007(4) 0.020(4)
C205 0.062(5) 0.090(7) 0.084(6) 0.044(5) 0.038(5) 0.039(5)
C206 0.054(5) 0.075(5) 0.053(4) 0.030(4) 0.017(4) 0.029(4)
P3 0.0402(9) 0.0382(9) 0.0313(7) 0.0111(7) 0.0084(7) 0.0092(7)
C301 0.057(4) 0.050(4) 0.037(3) 0.021(3) 0.019(3) 0.025(3)
C302 0.077(6) 0.116(8) 0.045(4) 0.040(5) 0.025(4) 0.051(5)
C303 0.120(9) 0.138(9) 0.056(5) 0.061(6) 0.052(5) 0.064(7)
C304 0.096(7) 0.106(8) 0.081(6) 0.057(6) 0.064(6) 0.054(6)
C305 0.060(5) 0.063(5) 0.084(5) 0.039(4) 0.038(4) 0.022(4)
C306 0.052(4) 0.058(5) 0.054(4) 0.028(4) 0.026(3) 0.016(3)
C4 0.034(3) 0.037(3) 0.037(3) 0.015(3) 0.008(3) 0.008(3)
C401 0.049(4) 0.041(4) 0.042(3) 0.020(3) 0.019(3) 0.012(3)
C402 0.080(5) 0.042(4) 0.056(4) 0.020(3) 0.032(4) 0.019(4)
C403 0.105(7) 0.040(4) 0.077(5) 0.021(4) 0.049(5) 0.027(4)
C404 0.095(7) 0.067(6) 0.095(6) 0.045(5) 0.061(6) 0.053(5)
C405 0.056(5) 0.098(7) 0.088(6) 0.060(6) 0.031(4) 0.041(5)
C406 0.051(4) 0.070(5) 0.052(4) 0.027(4) 0.021(3) 0.028(4)
C5 0.040(3) 0.029(3) 0.037(3) 0.011(2) 0.014(3) 0.006(2)
C501 0.041(3) 0.042(4) 0.038(3) 0.019(3) 0.017(3) 0.016(3)
C502 0.093(6) 0.047(5) 0.052(4) 0.021(4) 0.026(4) 0.007(4)
C503 0.130(9) 0.057(6) 0.091(6) 0.049(5) 0.049(6) 0.024(5)
C504 0.129(8) 0.085(7) 0.065(5) 0.049(5) 0.054(6) 0.054(6)
C505 0.086(6) 0.089(7) 0.042(4) 0.028(4) 0.015(4) 0.031(5)
C506 0.059(5) 0.060(5) 0.045(4) 0.026(3) 0.012(3) 0.011(3)

loop_
_atom_site_label
_atom_site_type_symbol
_atom_site_fract_x
_atom_site_fract_y
_atom_site_fract_z
_atom_site_U_iso_or_equiv
_atom_site_thermal_displace_type
_atom_site_occupancy
_atom_site_calc_flag
_atom_site_refinement_flags
_atom_site_disorder_group
Os1 Os 0.80043(2) 0.98517(2) 0.25476(2) 0.03487(7) Uani 1 d . .
C11 C 0.7017(7) 1.0155(6) 0.3393(5) 0.052(2) Uani 1 d . .
O11 O 0.6336(6) 1.0215(5) 0.3843(4) 0.081(2) Uani 1 d . .
C12 C 0.6938(6) 1.0543(6) 0.1858(5) 0.048(2) Uani 1 d . .
O12 O 0.6280(5) 1.1017(5) 0.1523(4) 0.076(2) Uani 1 d . .
C13 C 0.9150(6) 0.9271(5) 0.3311(5) 0.046(2) Uani 1 d . .
O13 O 0.9821(5) 0.9011(4) 0.3832(4) 0.0648(14) Uani 1 d . .
Os2 Os 0.86210(2) 0.84186(2) 0.08757(2) 0.04133(8) Uani 1 d . .
C21 C 0.8373(7) 0.7123(7) -0.0206(6) 0.062(2) Uani 1 d . .
O21 O 0.8205(6) 0.6326(5) -0.0837(4) 0.087(2) Uani 1 d . .
C22 C 0.7513(7) 0.9127(6) 0.0212(5) 0.056(2) Uani 1 d . .
O22 O 0.6915(6) 0.9541(5) -0.0218(4) 0.081(2) Uani 1 d . .
C23 C 0.9746(7) 0.7855(6) 0.1661(5) 0.053(2) Uani 1 d . .
O23 O 1.0497(6) 0.7537(6) 0.2080(4) 0.082(2) Uani 1 d . .
C24 C 0.9995(7) 0.9122(6) 0.0732(5) 0.050(2) Uani 1 d . .
O24 O 1.0845(5) 0.9498(4) 0.0641(3) 0.0651(15) Uani 1 d . .
Os3 Os 0.66330(2) 0.77713(2) 0.14957(2) 0.04493(8) Uani 1 d . .
C31 C 0.5545(7) 0.8455(7) 0.0798(6) 0.062(2) Uani 1 d . .
O31 O 0.4850(6) 0.8808(6) 0.0383(5) 0.104(2) Uani 1 d . .
C32 C 0.7786(7) 0.7195(6) 0.2267(5) 0.053(2) Uani 1 d . .
O32 O 0.8404(5) 0.6841(5) 0.2729(4) 0.071(2) Uani 1 d . .
C33 C 0.6190(8) 0.6405(8) 0.0469(6) 0.076(3) Uani 1 d . .
O33 O 0.5905(7) 0.5620(6) -0.0165(5) 0.110(3) Uani 1 d . .
C34 C 0.5448(7) 0.7777(7) 0.2176(6) 0.063(2) Uani 1 d . .
O34 O 0.4737(6) 0.7755(6) 0.2568(4) 0.093(2) Uani 1 d . .
P1 P 0.98669(15) 1.18394(13) 0.19793(10) 0.0367(3) Uani 1 d . .
C101 C 1.1380(6) 1.2637(5) 0.2530(4) 0.0445(15) Uani 1 d . .
C102 C 1.1631(7) 1.3674(6) 0.3168(5) 0.056(2) Uani 1 d . .
H10A H 1.0992(7) 1.4035(6) 0.3364(5) 0.067 Uiso 1 calc R .
C103 C 1.2812(8) 1.4194(8) 0.3527(6) 0.072(2) Uani 1 d . .
H10B H 1.2961(8) 1.4898(8) 0.3958(6) 0.087 Uiso 1 calc R .
C104 C 1.3758(8) 1.3672(9) 0.3247(7) 0.084(3) Uani 1 d . .
H10C H 1.4556(8) 1.4013(9) 0.3510(7) 0.100 Uiso 1 calc R .
C105 C 1.3552(8) 1.2680(9) 0.2602(7) 0.082(3) Uani 1 d . .
H10D H 1.4201(8) 1.2350(9) 0.2396(7) 0.098 Uiso 1 calc R .
C106 C 1.2368(7) 1.2127(7) 0.2229(6) 0.064(2) Uani 1 d . .
H10E H 1.2235(7) 1.1430(7) 0.1786(6) 0.076 Uiso 1 calc R .
P2 P 0.95031(14) 1.13366(13) 0.30954(10) 0.0339(3) Uani 1 d . .
C201 C 1.1019(5) 1.1149(5) 0.3695(4) 0.0397(14) Uani 1 d . .
C202 C 1.1491(6) 1.1602(6) 0.4655(5) 0.053(2) Uani 1 d . .
H20A H 1.1051(6) 1.2066(6) 0.5024(5) 0.063 Uiso 1 calc R .
C203 C 1.2610(8) 1.1376(7) 0.5073(6) 0.073(2) Uani 1 d . .
H20B H 1.2909(8) 1.1683(7) 0.5725(6) 0.087 Uiso 1 calc R .
C204 C 1.3290(7) 1.0713(7) 0.4556(6) 0.064(2) Uani 1 d . .
H20C H 1.4057(7) 1.0588(7) 0.4849(6) 0.077 Uiso 1 calc R .
C205 C 1.2829(7) 1.0232(7) 0.3595(6) 0.072(2) Uani 1 d . .
H20D H 1.3274(7) 0.9764(7) 0.3234(6) 0.086 Uiso 1 calc R .
C206 C 1.1707(7) 1.0447(7) 0.3173(5) 0.058(2) Uani 1 d . .
H20E H 1.1399(7) 1.0117(7) 0.2524(5) 0.070 Uiso 1 calc R .
P3 P 0.92189(15) 1.29723(13) 0.39665(10) 0.0375(3) Uani 1 d . .
C301 C 0.8022(6) 1.2797(5) 0.4516(4) 0.045(2) Uani 1 d . .
C302 C 0.8457(8) 1.2813(8) 0.5422(5) 0.075(3) Uani 1 d . .
H30A H 0.9297(8) 1.2908(8) 0.5704(5) 0.090 Uiso 1 calc R .
C303 C 0.7621(10) 1.2684(9) 0.5901(6) 0.092(3) Uani 1 d . .
H30B H 0.7915(10) 1.2670(9) 0.6495(6) 0.110 Uiso 1 calc R .
C304 C 0.6399(9) 1.2580(8) 0.5524(6) 0.080(3) Uani 1 d . .
H30C H 0.5857(9) 1.2502(8) 0.5857(6) 0.096 Uiso 1 calc R .
C305 C 0.5971(7) 1.2591(6) 0.4659(6) 0.062(2) Uani 1 d . .
H30D H 0.5129(7) 1.2537(6) 0.4400(6) 0.075 Uiso 1 calc R .
C306 C 0.6779(6) 1.2682(6) 0.4150(5) 0.051(2) Uani 1 d . .
H30E H 0.6465(6) 1.2663(6) 0.3547(5) 0.061 Uiso 1 calc R .
C4 C 0.8476(5) 1.3296(5) 0.2951(4) 0.0363(13) Uani 1 d . .
C401 C 0.7618(6) 1.4137(5) 0.3095(4) 0.0416(14) Uani 1 d . .
C402 C 0.7832(7) 1.5004(6) 0.3971(5) 0.056(2) Uani 1 d . .
H40A H 0.8504(7) 1.5047(6) 0.4461(5) 0.067 Uiso 1 calc R .
C403 C 0.7063(9) 1.5781(6) 0.4108(6) 0.070(2) Uani 1 d . .
H40B H 0.7217(9) 1.6348(6) 0.4688(6) 0.084 Uiso 1 calc R .
C404 C 0.6073(9) 1.5727(7) 0.3398(7) 0.074(3) Uani 1 d . .
H40C H 0.5549(9) 1.6255(7) 0.3495(7) 0.089 Uiso 1 calc R .
C405 C 0.5850(7) 1.4901(8) 0.2544(6) 0.071(2) Uani 1 d . .
H40D H 0.5184(7) 1.4884(8) 0.2060(6) 0.085 Uiso 1 calc R .
C406 C 0.6598(6) 1.4082(6) 0.2383(5) 0.055(2) Uani 1 d . .
H40E H 0.6414(6) 1.3507(6) 0.1806(5) 0.066 Uiso 1 calc R .
C5 C 0.8853(5) 1.2884(5) 0.2165(4) 0.0351(13) Uani 1 d . .
C501 C 0.8592(5) 1.3281(5) 0.1378(4) 0.0381(13) Uani 1 d . .
C502 C 0.9000(8) 1.4310(6) 0.1528(5) 0.062(2) Uani 1 d . .
H50A H 0.9397(8) 1.4786(6) 0.2133(5) 0.075 Uiso 1 calc R .
C503 C 0.8824(9) 1.4641(7) 0.0782(7) 0.083(3) Uani 1 d . .
H50B H 0.9107(9) 1.5333(7) 0.0890(7) 0.100 Uiso 1 calc R .
C504 C 0.8233(9) 1.3947(8) -0.0112(6) 0.081(3) Uani 1 d . .
H50C H 0.8108(9) 1.4166(8) -0.0611(6) 0.097 Uiso 1 calc R .
C505 C 0.7829(8) 1.2928(8) -0.0263(5) 0.072(2) Uani 1 d . .
H50D H 0.7415(8) 1.2458(8) -0.0867(5) 0.086 Uiso 1 calc R .
C506 C 0.8029(7) 1.2590(6) 0.0476(5) 0.053(2) Uani 1 d . .
H50E H 0.7780(7) 1.1887(6) 0.0358(5) 0.064 Uiso 1 calc R .

loop_
_atom_type_symbol
_atom_type_description
_atom_type_scat_dispersion_real
_atom_type_scat_dispersion_imag
_atom_type_scat_source
C C 0.0033 0.0016 'International Tables Vol C Tables 4.2.6.8 and 6.1.1.4'
H H 0.0000 0.0000 'International Tables Vol C Tables 4.2.6.8 and 6.1.1.4'
O O 0.0106 0.0060 'International Tables Vol C Tables 4.2.6.8 and 6.1.1.4'
P P 0.1023 0.0942 'International Tables Vol C Tables 4.2.6.8 and 6.1.1.4'
Os Os -1.2165 7.6030 'International Tables Vol C Tables 4.2.6.8 and 6.1.1.4'

loop_
_geom_angle_atom_site_label_1
_geom_angle_atom_site_label_2
_geom_angle_atom_site_label_3
_geom_angle
_geom_angle_site_symmetry_1
_geom_angle_site_symmetry_3
_geom_angle_publ_flag
C11 Os1 C12 88.8(3) . . ?
C11 Os1 C13 90.7(3) . . ?
C12 Os1 C13 175.2(3) . . ?
C11 Os1 P2 107.4(2) . . ?
C12 Os1 P2 88.1(2) . . ?
C13 Os1 P2 87.5(2) . . ?
C11 Os1 Os3 89.8(2) . . ?
C12 Os1 Os3 94.9(2) . . ?
C13 Os1 Os3 89.9(2) . . ?
P2 Os1 Os3 162.56(4) . . ?
C11 Os1 Os2 150.3(2) . . ?
C12 Os1 Os2 92.7(2) . . ?
C13 Os1 Os2 90.1(2) . . ?
P2 Os1 Os2 102.29(4) . . ?
Os3 Os1 Os2 60.46(2) . . ?
O11 C11 Os1 171.5(7) . . ?
O12 C12 Os1 173.7(6) . . ?
O13 C13 Os1 173.7(6) . . ?
C21 Os2 C24 99.3(3) . . ?
C21 Os2 C23 92.8(3) . . ?
C24 Os2 C23 89.4(3) . . ?
C21 Os2 C22 93.6(3) . . ?
C24 Os2 C22 89.9(3) . . ?
C23 Os2 C22 173.6(3) . . ?
C21 Os2 Os1 153.1(2) . . ?
C24 Os2 Os1 107.6(2) . . ?
C23 Os2 Os1 88.6(2) . . ?
C22 Os2 Os1 85.6(2) . . ?
C21 Os2 Os3 93.7(2) . . ?
C24 Os2 Os3 166.9(2) . . ?
C23 Os2 Os3 88.8(2) . . ?
C22 Os2 Os3 90.4(2) . . ?
Os1 Os2 Os3 59.44(2) . . ?
O21 C21 Os2 177.3(7) . . ?
O22 C22 Os2 175.1(6) . . ?
O23 C23 Os2 173.0(6) . . ?
O24 C24 Os2 176.6(6) . . ?
C34 Os3 C33 102.3(4) . . ?
C34 Os3 C31 89.1(3) . . ?
C33 Os3 C31 92.4(4) . . ?
C34 Os3 C32 91.1(3) . . ?
C33 Os3 C32 91.9(4) . . ?
C31 Os3 C32 175.5(3) . . ?
C34 Os3 Os1 102.7(3) . . ?
C33 Os3 Os1 154.9(2) . . ?
C31 Os3 Os1 85.7(2) . . ?
C32 Os3 Os1 89.9(2) . . ?
C34 Os3 Os2 162.7(3) . . ?
C33 Os3 Os2 94.8(2) . . ?
C31 Os3 Os2 88.4(2) . . ?
C32 Os3 Os2 90.2(2) . . ?
Os1 Os3 Os2 60.10(2) . . ?
O31 C31 Os3 175.6(7) . . ?
O32 C32 Os3 176.1(7) . . ?
O33 C33 Os3 176.8(9) . . ?
O34 C34 Os3 178.3(8) . . ?
C5 P1 C101 101.0(3) . . ?
C5 P1 P2 94.6(2) . . ?
C101 P1 P2 104.3(2) . . ?
C102 C101 C106 117.5(7) . . ?
C102 C101 P1 126.8(5) . . ?
C106 C101 P1 115.6(6) . . ?
C101 C102 C103 121.5(8) . . ?
C104 C103 C102 119.8(9) . . ?
C105 C104 C103 120.7(8) . . ?
C104 C105 C106 120.9(8) . . ?
C105 C106 C101 119.5(8) . . ?
C201 P2 P3 104.6(2) . . ?
C201 P2 P1 103.4(2) . . ?
P3 P2 P1 92.61(8) . . ?
C201 P2 Os1 114.5(2) . . ?
P3 P2 Os1 122.94(8) . . ?
P1 P2 Os1 115.35(8) . . ?
C202 C201 C206 117.5(6) . . ?
C202 C201 P2 123.1(5) . . ?
C206 C201 P2 119.2(5) . . ?
C201 C202 C203 120.5(7) . . ?
C204 C203 C202 121.5(7) . . ?
C203 C204 C205 119.2(7) . . ?
C206 C205 C204 119.5(7) . . ?
C205 C206 C201 121.7(7) . . ?
C301 P3 C4 107.5(3) . . ?
C301 P3 P2 105.3(2) . . ?
C4 P3 P2 94.4(2) . . ?
C306 C301 C302 117.4(6) . . ?
C306 C301 P3 127.7(5) . . ?
C302 C301 P3 114.9(6) . . ?
C301 C302 C303 119.5(8) . . ?
C304 C303 C302 121.7(7) . . ?
C303 C304 C305 119.2(7) . . ?
C304 C305 C306 120.5(8) . . ?
C301 C306 C305 121.7(7) . . ?
C5 C4 C401 122.9(5) . . ?
C5 C4 P3 118.6(5) . . ?
C401 C4 P3 117.8(4) . . ?
C406 C401 C402 118.4(6) . . ?
C406 C401 C4 121.3(6) . . ?
C402 C401 C4 120.3(6) . . ?
C403 C402 C401 120.8(8) . . ?
C404 C403 C402 120.2(8) . . ?
C405 C404 C403 120.1(7) . . ?
C404 C405 C406 121.4(8) . . ?
C401 C406 C405 119.0(7) . . ?
C4 C5 C501 125.0(5) . . ?
C4 C5 P1 122.8(5) . . ?
C501 C5 P1 112.0(4) . . ?
C506 C501 C502 118.5(6) . . ?
C506 C501 C5 119.8(6) . . ?
C502 C501 C5 121.6(6) . . ?
C501 C502 C503 120.8(7) . . ?
C504 C503 C502 120.0(8) . . ?
C503 C504 C505 119.5(7) . . ?
C504 C505 C506 120.6(8) . . ?
C501 C506 C505 120.7(7) . . ?

loop_
_geom_bond_atom_site_label_1
_geom_bond_atom_site_label_2
_geom_bond_distance
_geom_bond_site_symmetry_2
_geom_bond_publ_flag
Os1 C11 1.885(7) . ?
Os1 C12 1.924(7) . ?
Os1 C13 1.938(7) . ?
Os1 P2 2.366(2) . ?
Os1 Os3 2.8834(8) . ?
Os1 Os2 2.9029(6) . ?
C11 O11 1.158(8) . ?
C12 O12 1.155(8) . ?
C13 O13 1.145(8) . ?
Os2 C21 1.907(9) . ?
Os2 C24 1.920(7) . ?
Os2 C23 1.934(8) . ?
Os2 C22 1.940(8) . ?
Os2 Os3 2.9132(6) . ?
C21 O21 1.144(9) . ?
C22 O22 1.148(8) . ?
C23 O23 1.141(8) . ?
C24 O24 1.148(8) . ?
Os3 C34 1.915(8) . ?
Os3 C33 1.920(9) . ?
Os3 C31 1.938(8) . ?
Os3 C32 1.947(8) . ?
C31 O31 1.130(9) . ?
C32 O32 1.134(8) . ?
C33 O33 1.137(10) . ?
C34 O34 1.136(9) . ?
P1 C5 1.822(6) . ?
P1 C101 1.840(7) . ?
P1 P2 2.247(2) . ?
C101 C102 1.373(9) . ?
C101 C106 1.411(10) . ?
C102 C103 1.383(10) . ?
C103 C104 1.366(13) . ?
C104 C105 1.331(13) . ?
C105 C106 1.401(11) . ?
P2 C201 1.820(6) . ?
P2 P3 2.217(2) . ?
C201 C202 1.373(9) . ?
C201 C206 1.396(9) . ?
C202 C203 1.376(10) . ?
C203 C204 1.362(11) . ?
C204 C205 1.375(11) . ?
C205 C206 1.374(10) . ?
P3 C301 1.837(7) . ?
P3 C4 1.842(6) . ?
C301 C306 1.366(9) . ?
C301 C302 1.397(9) . ?
C302 C303 1.397(11) . ?
C303 C304 1.348(12) . ?
C304 C305 1.349(11) . ?
C305 C306 1.393(9) . ?
C4 C5 1.342(7) . ?
C4 C401 1.499(8) . ?
C401 C406 1.385(9) . ?
C401 C402 1.411(9) . ?
C402 C403 1.366(10) . ?
C403 C404 1.362(12) . ?
C404 C405 1.362(12) . ?
C405 C406 1.394(10) . ?
C5 C501 1.510(8) . ?
C501 C506 1.371(9) . ?
C501 C502 1.384(9) . ?
C502 C503 1.392(10) . ?
C503 C504 1.370(12) . ?
C504 C505 1.370(12) . ?
C505 C506 1.387(10) . ?

loop_
_geom_torsion_atom_site_label_1
_geom_torsion_atom_site_label_2
_geom_torsion_atom_site_label_3
_geom_torsion_atom_site_label_4
_geom_torsion
_geom_torsion_site_symmetry_1
_geom_torsion_site_symmetry_2
_geom_torsion_site_symmetry_3
_geom_torsion_site_symmetry_4
_geom_torsion_publ_flag
C12 Os1 C11 O11 95.1(44) . . . . ?
C13 Os1 C11 O11 -89.7(44) . . . . ?
P2 Os1 C11 O11 -177.3(43) . . . . ?
Os3 Os1 C11 O11 0.2(44) . . . . ?
Os2 Os1 C11 O11 1.7(47) . . . . ?
C11 Os1 C12 O12 30.7(58) . . . . ?
C13 Os1 C12 O12 -53.4(76) . . . . ?
P2 Os1 C12 O12 -76.8(58) . . . . ?
Os3 Os1 C12 O12 120.4(58) . . . . ?
Os2 Os1 C12 O12 -179.0(1000) . . . . ?
C11 Os1 C13 O13 -46.8(55) . . . . ?
C12 Os1 C13 O13 37.2(76) . . . . ?
P2 Os1 C13 O13 60.6(55) . . . . ?
Os3 Os1 C13 O13 -136.7(55) . . . . ?
Os2 Os1 C13 O13 162.9(55) . . . . ?
C11 Os1 Os2 C21 2.2(7) . . . . ?
C12 Os1 Os2 C21 -90.2(5) . . . . ?
C13 Os1 Os2 C21 93.7(5) . . . . ?
P2 Os1 Os2 C21 -178.9(5) . . . . ?
Os3 Os1 Os2 C21 3.9(5) . . . . ?
C11 Os1 Os2 C24 179.9(5) . . . . ?
C12 Os1 Os2 C24 87.6(3) . . . . ?
C13 Os1 Os2 C24 -88.6(3) . . . . ?
P2 Os1 Os2 C24 -1.1(2) . . . . ?
Os3 Os1 Os2 C24 -178.4(2) . . . . ?
C11 Os1 Os2 C23 -91.2(5) . . . . ?
C12 Os1 Os2 C23 176.5(3) . . . . ?
C13 Os1 Os2 C23 0.4(3) . . . . ?
P2 Os1 Os2 C23 87.8(2) . . . . ?
Os3 Os1 Os2 C23 -89.4(2) . . . . ?
C11 Os1 Os2 C22 91.4(5) . . . . ?
C12 Os1 Os2 C22 -1.0(3) . . . . ?
C13 Os1 Os2 C22 -177.1(3) . . . . ?
P2 Os1 Os2 C22 -89.6(2) . . . . ?
Os3 Os1 Os2 C22 93.1(2) . . . . ?
C11 Os1 Os2 Os3 -1.7(4) . . . . ?
C12 Os1 Os2 Os3 -94.1(2) . . . . ?
C13 Os1 Os2 Os3 89.8(2) . . . . ?
P2 Os1 Os2 Os3 177.27(4) . . . . ?
Os3 Os1 Os2 Os3 0.0 . . . . ?
C24 Os2 C21 O21 151.8(154) . . . . ?
C23 Os2 C21 O21 61.9(154) . . . . ?
C22 Os2 C21 O21 -117.7(154) . . . . ?
Os1 Os2 C21 O21 -30.4(158) . . . . ?
Os3 Os2 C21 O21 -27.1(154) . . . . ?
C21 Os2 C22 O22 -66.0(87) . . . . ?
C24 Os2 C22 O22 33.3(87) . . . . ?
C23 Os2 C22 O22 117.3(81) . . . . ?
Os1 Os2 C22 O22 141.0(87) . . . . ?
Os3 Os2 C22 O22 -159.7(87) . . . . ?
C21 Os2 C23 O23 76.2(58) . . . . ?
C24 Os2 C23 O23 -23.1(58) . . . . ?
C22 Os2 C23 O23 -107.1(57) . . . . ?
Os1 Os2 C23 O23 -130.7(58) . . . . ?
Os3 Os2 C23 O23 169.8(58) . . . . ?
C21 Os2 C24 O24 -50.1(102) . . . . ?
C23 Os2 C24 O24 42.6(102) . . . . ?
C22 Os2 C24 O24 -143.7(102) . . . . ?
Os1 Os2 C24 O24 131.0(101) . . . . ?
Os3 Os2 C24 O24 124.8(97) . . . . ?
C11 Os1 Os3 C34 0.5(3) . . . . ?
C12 Os1 Os3 C34 -88.4(3) . . . . ?
C13 Os1 Os3 C34 91.1(3) . . . . ?
P2 Os1 Os3 C34 172.4(3) . . . . ?
Os2 Os1 Os3 C34 -178.7(2) . . . . ?
C11 Os1 Os3 C33 175.1(7) . . . . ?
C12 Os1 Os3 C33 86.3(7) . . . . ?
C13 Os1 Os3 C33 -94.2(7) . . . . ?
P2 Os1 Os3 C33 -12.9(7) . . . . ?
Os2 Os1 Os3 C33 -4.0(7) . . . . ?
C11 Os1 Os3 C31 88.6(3) . . . . ?
C12 Os1 Os3 C31 -0.3(3) . . . . ?
C13 Os1 Os3 C31 179.2(3) . . . . ?
P2 Os1 Os3 C31 -99.5(3) . . . . ?
Os2 Os1 Os3 C31 -90.6(2) . . . . ?
C11 Os1 Os3 C32 -90.6(3) . . . . ?
C12 Os1 Os3 C32 -179.4(3) . . . . ?
C13 Os1 Os3 C32 0.1(3) . . . . ?
P2 Os1 Os3 C32 81.3(2) . . . . ?
Os2 Os1 Os3 C32 90.3(2) . . . . ?
C11 Os1 Os3 Os2 179.2(2) . . . . ?
C12 Os1 Os3 Os2 90.3(2) . . . . ?
C13 Os1 Os3 Os2 -90.2(2) . . . . ?
P2 Os1 Os3 Os2 -8.92(12) . . . . ?
Os2 Os1 Os3 Os2 0.0 . . . . ?
C21 Os2 Os3 C34 -173.9(8) . . . . ?
C24 Os2 Os3 C34 11.1(12) . . . . ?
C23 Os2 Os3 C34 93.4(8) . . . . ?
C22 Os2 Os3 C34 -80.3(8) . . . . ?
Os1 Os2 Os3 C34 4.3(8) . . . . ?
C21 Os2 Os3 C33 0.1(4) . . . . ?
C24 Os2 Os3 C33 -174.9(10) . . . . ?
C23 Os2 Os3 C33 -92.6(4) . . . . ?
C22 Os2 Os3 C33 93.7(4) . . . . ?
Os1 Os2 Os3 C33 178.3(3) . . . . ?
C21 Os2 Os3 C31 -92.3(3) . . . . ?
C24 Os2 Os3 C31 92.8(10) . . . . ?
C23 Os2 Os3 C31 175.1(3) . . . . ?
C22 Os2 Os3 C31 1.4(3) . . . . ?
Os1 Os2 Os3 C31 86.0(3) . . . . ?
C21 Os2 Os3 C32 92.0(3) . . . . ?
C24 Os2 Os3 C32 -82.9(9) . . . . ?
C23 Os2 Os3 C32 -0.7(3) . . . . ?
C22 Os2 Os3 C32 -174.4(3) . . . . ?
Os1 Os2 Os3 C32 -89.8(2) . . . . ?
C21 Os2 Os3 Os1 -178.2(2) . . . . ?
C24 Os2 Os3 Os1 6.8(9) . . . . ?
C23 Os2 Os3 Os1 89.1(2) . . . . ?
C22 Os2 Os3 Os1 -84.6(2) . . . . ?
Os1 Os2 Os3 Os1 0.0 . . . . ?
C34 Os3 C31 O31 -46.5(111) . . . . ?
C33 Os3 C31 O31 55.8(111) . . . . ?
C32 Os3 C31 O31 -138.3(96) . . . . ?
Os1 Os3 C31 O31 -149.2(111) . . . . ?
Os2 Os3 C31 O31 150.6(111) . . . . ?
C34 Os3 C32 O32 19.3(97) . . . . ?
C33 Os3 C32 O32 -83.0(97) . . . . ?
C31 Os3 C32 O32 111.1(97) . . . . ?
Os1 Os3 C32 O32 122.0(97) . . . . ?
Os2 Os3 C32 O32 -177.9(97) . . . . ?
C34 Os3 C33 O33 105.3(149) . . . . ?
C31 Os3 C33 O33 15.7(149) . . . . ?
C32 Os3 C33 O33 -163.2(149) . . . . ?
Os1 Os3 C33 O33 -69.4(152) . . . . ?
Os2 Os3 C33 O33 -72.9(149) . . . . ?
C33 Os3 C34 O34 12.9(249) . . . . ?
C31 Os3 C34 O34 105.2(248) . . . . ?
C32 Os3 C34 O34 -79.3(248) . . . . ?
Os1 Os3 C34 O34 -169.4(248) . . . . ?
Os2 Os3 C34 O34 -173.2(241) . . . . ?
C5 P1 C101 C102 19.4(7) . . . . ?
P2 P1 C101 C102 -78.3(6) . . . . ?
C5 P1 C101 C106 -158.1(5) . . . . ?
P2 P1 C101 C106 104.3(5) . . . . ?
C106 C101 C102 C103 -1.9(11) . . . . ?
P1 C101 C102 C103 -179.3(6) . . . . ?
C101 C102 C103 C104 -0.1(12) . . . . ?
C102 C103 C104 C105 2.8(14) . . . . ?
C103 C104 C105 C106 -3.3(15) . . . . ?
C104 C105 C106 C101 1.1(13) . . . . ?
C102 C101 C106 C105 1.5(11) . . . . ?
P1 C101 C106 C105 179.2(6) . . . . ?
C5 P1 P2 C201 -137.2(3) . . . . ?
C101 P1 P2 C201 -34.6(3) . . . . ?
C5 P1 P2 P3 -31.5(2) . . . . ?
C101 P1 P2 P3 71.0(2) . . . . ?
C5 P1 P2 Os1 97.1(2) . . . . ?
C101 P1 P2 Os1 -160.4(2) . . . . ?
C11 Os1 P2 C201 102.5(3) . . . . ?
C12 Os1 P2 C201 -169.3(3) . . . . ?
C13 Os1 P2 C201 12.6(3) . . . . ?
Os3 Os1 P2 C201 -69.0(3) . . . . ?
Os2 Os1 P2 C201 -77.0(2) . . . . ?
C11 Os1 P2 P3 -26.1(2) . . . . ?
C12 Os1 P2 P3 62.0(2) . . . . ?
C13 Os1 P2 P3 -116.1(2) . . . . ?
Os3 Os1 P2 P3 162.32(8) . . . . ?
Os2 Os1 P2 P3 154.38(8) . . . . ?
C11 Os1 P2 P1 -137.7(2) . . . . ?
C12 Os1 P2 P1 -49.5(2) . . . . ?
C13 Os1 P2 P1 132.4(2) . . . . ?
Os3 Os1 P2 P1 50.8(2) . . . . ?
Os2 Os1 P2 P1 42.84(8) . . . . ?
P3 P2 C201 C202 32.9(6) . . . . ?
P1 P2 C201 C202 129.2(5) . . . . ?
Os1 P2 C201 C202 -104.5(6) . . . . ?
P3 P2 C201 C206 -152.4(5) . . . . ?
P1 P2 C201 C206 -56.1(6) . . . . ?
Os1 P2 C201 C206 70.2(6) . . . . ?
C206 C201 C202 C203 0.9(11) . . . . ?
P2 C201 C202 C203 175.7(6) . . . . ?
C201 C202 C203 C204 0.9(13) . . . . ?
C202 C203 C204 C205 -2.2(14) . . . . ?
C203 C204 C205 C206 1.6(14) . . . . ?
C204 C205 C206 C201 0.3(13) . . . . ?
C202 C201 C206 C205 -1.5(11) . . . . ?
P2 C201 C206 C205 -176.5(6) . . . . ?
C201 P2 P3 C301 -110.4(3) . . . . ?
P1 P2 P3 C301 145.1(2) . . . . ?
Os1 P2 P3 C301 22.4(2) . . . . ?
C201 P2 P3 C4 140.2(3) . . . . ?
P1 P2 P3 C4 35.6(2) . . . . ?
Os1 P2 P3 C4 -87.1(2) . . . . ?
C4 P3 C301 C306 13.7(7) . . . . ?
P2 P3 C301 C306 -86.1(6) . . . . ?
C4 P3 C301 C302 -164.6(6) . . . . ?
P2 P3 C301 C302 95.6(6) . . . . ?
C306 C301 C302 C303 1.6(12) . . . . ?
P3 C301 C302 C303 -179.8(7) . . . . ?
C301 C302 C303 C304 -2.3(15) . . . . ?
C302 C303 C304 C305 0.6(16) . . . . ?
C303 C304 C305 C306 1.6(14) . . . . ?
C302 C301 C306 C305 0.5(11) . . . . ?
P3 C301 C306 C305 -177.8(6) . . . . ?
C304 C305 C306 C301 -2.2(12) . . . . ?
C301 P3 C4 C5 -141.7(5) . . . . ?
P2 P3 C4 C5 -34.1(5) . . . . ?
C301 P3 C4 C401 47.5(5) . . . . ?
P2 P3 C4 C401 155.0(4) . . . . ?
C5 C4 C401 C406 42.9(9) . . . . ?
P3 C4 C401 C406 -146.6(5) . . . . ?
C5 C4 C401 C402 -137.6(7) . . . . ?
P3 C4 C401 C402 32.8(8) . . . . ?
C406 C401 C402 C403 -1.2(10) . . . . ?
C4 C401 C402 C403 179.4(6) . . . . ?
C401 C402 C403 C404 0.1(12) . . . . ?
C402 C403 C404 C405 -0.4(13) . . . . ?
C403 C404 C405 C406 1.8(13) . . . . ?
C402 C401 C406 C405 2.4(10) . . . . ?
C4 C401 C406 C405 -178.1(6) . . . . ?
C404 C405 C406 C401 -2.8(12) . . . . ?
C401 C4 C5 C501 7.1(10) . . . . ?
P3 C4 C5 C501 -163.2(5) . . . . ?
C401 C4 C5 P1 -178.5(5) . . . . ?
P3 C4 C5 P1 11.1(7) . . . . ?
C101 P1 C5 C4 -87.1(6) . . . . ?
P2 P1 C5 C4 18.4(5) . . . . ?
C101 P1 C5 C501 87.9(5) . . . . ?
P2 P1 C5 C501 -166.6(4) . . . . ?
C4 C5 C501 C506 -124.6(7) . . . . ?
P1 C5 C501 C506 60.6(7) . . . . ?
C4 C5 C501 C502 61.0(9) . . . . ?
P1 C5 C501 C502 -113.9(6) . . . . ?
C506 C501 C502 C503 1.1(11) . . . . ?
C5 C501 C502 C503 175.6(7) . . . . ?
C501 C502 C503 C504 0.4(14) . . . . ?
C502 C503 C504 C505 -0.5(15) . . . . ?
C503 C504 C505 C506 -1.0(14) . . . . ?
C502 C501 C506 C505 -2.7(11) . . . . ?
C5 C501 C506 C505 -177.3(6) . . . . ?
C504 C505 C506 C501 2.7(12) . . . . ?
